data_7119161
loop_
_publ_author_name
'Lynne H. Thomas'
'Craig Wales'
'Chick C. Wilson'

_publ_section_title
;
 Selective preparation of elusive and alternative single component
 polymorphic solid forms through multi-component crystallisation routes
;
_journal_name_full Chem.Commun.
_journal_page_first 7372
_journal_volume 52
_journal_year 2016
_chemical_formula_moiety '(C7 H6 O5), (H2O)'
_chemical_formula_sum 'C7 H8 O6'
_chemical_formula_weight 188.12
_chemical_name_systematic 'Gallic acid monohydrate'
_space_group_IT_number 14
_symmetry_cell_setting monoclinic
_symmetry_space_group_name_Hall '-P 2yn'
_symmetry_space_group_name_H-M 'P 1 21/n 1'
_atom_sites_solution_hydrogens difmap
_atom_sites_solution_primary direct
_atom_sites_solution_secondary difmap
_audit_creation_method SHELXL-97
_audit_update_record
;
2016-02-01 deposited with the CCDC.
2016-04-01 downloaded from the CCDC.
;
_cell_angle_alpha 90.00
_cell_angle_beta 94.397(3)
_cell_angle_gamma 90.00
_cell_formula_units_Z 4
_cell_length_a 3.6803(3)
_cell_length_b 27.7240(19)
_cell_length_c 9.3579(7)
_cell_measurement_reflns_used 12382
_cell_measurement_temperature 100(2)
_cell_measurement_theta_max 28.05
_cell_measurement_theta_min 1
_cell_volume 952.00(12)
_computing_cell_refinement 'Bruker APEX2 (2009)'
_computing_data_collection 'Bruker APEX2 (2009)'
_computing_data_reduction 'Bruker APEX2 (2009)'
_computing_structure_refinement 'SHELXL-97 (Sheldrick, 2008)'
_computing_structure_solution 'SHELXS-97 (Sheldrick, 2008)'
_diffrn_ambient_temperature 100(2)
_diffrn_measured_fraction_theta_full 1.000
_diffrn_measured_fraction_theta_max 0.918
_diffrn_measurement_device_type 'Bruker Apex II CCD'
_diffrn_measurement_method 'CCD; rotation images'
_diffrn_radiation_monochromator graphite
_diffrn_radiation_source 'fine-focus sealed tube'
_diffrn_radiation_type MoK\a
_diffrn_radiation_wavelength 0.71073
_diffrn_reflns_av_R_equivalents 0.0676
_diffrn_reflns_av_sigmaI/netI 0.1008
_diffrn_reflns_limit_h_max 4
_diffrn_reflns_limit_h_min -4
_diffrn_reflns_limit_k_max 33
_diffrn_reflns_limit_k_min -36
_diffrn_reflns_limit_l_max 11
_diffrn_reflns_limit_l_min -12
_diffrn_reflns_number 12141
_diffrn_reflns_theta_full 25.00
_diffrn_reflns_theta_max 28.09
_diffrn_reflns_theta_min 1.47
_exptl_absorpt_coefficient_mu 0.117
_exptl_absorpt_correction_T_max 1.000
_exptl_absorpt_correction_T_min 0.8303
_exptl_absorpt_correction_type multi-scan
_exptl_absorpt_process_details 'SADABS (Blessing, 1997)'
_exptl_crystal_colour colourless
_exptl_crystal_density_diffrn 1.299
_exptl_crystal_density_method 'not measured'
_exptl_crystal_description needle
_exptl_crystal_F_000 384
_platon_squeeze_details
;
;
_refine_diff_density_max 0.323
_refine_diff_density_min -0.205
_refine_diff_density_rms 0.053
_refine_ls_extinction_method none
_refine_ls_goodness_of_fit_ref 0.907
_refine_ls_hydrogen_treatment refxyz
_refine_ls_matrix_type full
_refine_ls_number_parameters 136
_refine_ls_number_reflns 2115
_refine_ls_number_restraints 0
_refine_ls_restrained_S_all 0.907
_refine_ls_R_factor_all 0.1327
_refine_ls_R_factor_gt 0.0568
_refine_ls_shift/su_max 0.005
_refine_ls_shift/su_mean 0.001
_refine_ls_structure_factor_coef Fsqd
_refine_ls_weighting_details 'calc w=1/[\s^2^(Fo^2^)+(0.0792P)^2^+0.0000P] where P=(Fo^2^+2Fc^2^)/3'
_refine_ls_weighting_scheme calc
_refine_ls_wR_factor_gt 0.1474
_refine_ls_wR_factor_ref 0.1636
_reflns_number_gt 929
_reflns_number_total 2115
_reflns_threshold_expression >2sigma(I)
_cod_data_source_file c6cc01027j2.cif
_cod_data_source_block shelxl_1
_cod_original_sg_symbol_H-M P21/n
_cod_database_code 7119161

loop_
_symmetry_equiv_pos_as_xyz
'x, y, z'
'-x+1/2, y+1/2, -z+1/2'
'-x, -y, -z'
'x-1/2, -y-1/2, z-1/2'

loop_
_atom_site_label
_atom_site_type_symbol
_atom_site_fract_x
_atom_site_fract_y
_atom_site_fract_z
_atom_site_U_iso_or_equiv
_atom_site_adp_type
_atom_site_occupancy
_atom_site_symmetry_multiplicity
_atom_site_calc_flag
_atom_site_refinement_flags
_atom_site_disorder_assembly
_atom_site_disorder_group
O6 O 0.7997(10) 0.15068(9) 0.9784(3) 0.0947(11) Uani 1 1 d . . .
O1 O 0.8380(6) 0.20805(7) 1.7071(2) 0.0405(6) Uani 1 1 d . . .
H2 H 0.699(10) 0.2317(11) 1.690(3) 0.061 Uiso 1 1 d . . .
C5 C 0.8893(7) 0.20673(9) 1.4536(3) 0.0291(7) Uani 1 1 d . . .
O3 O 0.9240(6) 0.20792(7) 1.2061(2) 0.0455(6) Uani 1 1 d . . .
H5 H 0.919(9) 0.1883(12) 1.125(4) 0.068 Uiso 1 1 d . . .
O2 O 0.7518(6) 0.25248(6) 1.4476(2) 0.0386(6) Uani 1 1 d . . .
H1 H 0.707(9) 0.2615(10) 1.347(4) 0.058 Uiso 1 1 d . . .
O4 O 1.3938(7) 0.04307(8) 1.3737(3) 0.0650(8) Uani 1 1 d . . .
H8 H 1.434(10) -0.0006(14) 1.380(4) 0.097 Uiso 1 1 d . . .
O5 O 1.3369(7) 0.04436(8) 1.6098(3) 0.0700(8) Uani 1 1 d . . .
C3 C 1.0679(8) 0.13792(10) 1.5968(4) 0.0387(8) Uani 1 1 d . . .
H3 H 1.107(7) 0.1228(10) 1.699(3) 0.046 Uiso 1 1 d . . .
C6 C 0.9803(8) 0.18244(10) 1.3321(3) 0.0329(7) Uani 1 1 d . . .
C4 C 0.9318(8) 0.18450(9) 1.5860(3) 0.0300(7) Uani 1 1 d . . .
C7 C 1.1153(8) 0.13628(10) 1.3424(4) 0.0389(8) Uani 1 1 d . . .
H4 H 1.230(8) 0.1226(10) 1.274(3) 0.047 Uiso 1 1 d . . .
C2 C 1.1590(8) 0.11390(10) 1.4753(3) 0.0363(8) Uani 1 1 d . . .
C1 C 1.3015(9) 0.06408(11) 1.4847(4) 0.0502(10) Uani 1 1 d . . .

loop_
_atom_site_aniso_label
_atom_site_aniso_U_11
_atom_site_aniso_U_22
_atom_site_aniso_U_33
_atom_site_aniso_U_23
_atom_site_aniso_U_13
_atom_site_aniso_U_12
O6 0.184(3) 0.0511(15) 0.0488(17) -0.0065(12) 0.0086(19) -0.0126(17)
O1 0.0552(15) 0.0347(11) 0.0307(12) 0.0002(10) -0.0022(11) 0.0063(11)
C5 0.0304(16) 0.0182(12) 0.0386(17) 0.0000(13) 0.0016(13) -0.0011(13)
O3 0.0740(17) 0.0314(11) 0.0325(12) -0.0012(9) 0.0140(12) -0.0022(11)
O2 0.0577(15) 0.0259(10) 0.0323(12) -0.0010(9) 0.0036(10) 0.0089(10)
O4 0.0747(18) 0.0324(13) 0.089(2) -0.0047(12) 0.0133(15) 0.0185(12)
O5 0.085(2) 0.0378(14) 0.088(2) 0.0125(13) 0.0109(16) 0.0176(13)
C3 0.0361(19) 0.0312(16) 0.048(2) 0.0066(15) -0.0036(16) -0.0013(14)
C6 0.0354(18) 0.0293(15) 0.0350(19) -0.0004(13) 0.0093(15) -0.0052(13)
C4 0.0282(16) 0.0266(14) 0.0348(18) -0.0017(13) 0.0004(14) 0.0007(13)
C7 0.039(2) 0.0282(16) 0.051(2) -0.0060(14) 0.0165(17) 0.0011(14)
C2 0.0278(17) 0.0249(14) 0.056(2) -0.0006(15) 0.0039(15) 0.0027(13)
C1 0.043(2) 0.0289(16) 0.079(3) 0.0021(19) 0.005(2) -0.0025(15)

loop_
_atom_type_symbol
_atom_type_description
_atom_type_scat_dispersion_real
_atom_type_scat_dispersion_imag
_atom_type_scat_source
C C 0.0030 0.0020 'International Tables Vol C Tables 4.2.6.8 and 6.1.1.4'
H H 0.0000 0.0000 'International Tables Vol C Tables 4.2.6.8 and 6.1.1.4'
N N 0.0060 0.0030 'International Tables Vol C Tables 4.2.6.8 and 6.1.1.4'
O O 0.0110 0.0060 'International Tables Vol C Tables 4.2.6.8 and 6.1.1.4'

loop_
_geom_angle_atom_site_label_1
_geom_angle_atom_site_label_2
_geom_angle_atom_site_label_3
_geom_angle
_geom_angle_site_symmetry_1
_geom_angle_site_symmetry_3
C4 O1 H2 114(2) . .
O2 C5 C4 117.8(3) . .
O2 C5 C6 122.0(3) . .
C4 C5 C6 120.1(2) . .
C6 O3 H5 113(2) . .
C5 O2 H1 108.3(18) . .
C1 O4 H8 117.4(19) . .
C2 C3 C4 119.9(3) . .
C2 C3 H3 122.3(16) . .
C4 C3 H3 117.7(16) . .
C7 C6 O3 124.6(3) . .
C7 C6 C5 120.3(3) . .
O3 C6 C5 115.1(2) . .
O1 C4 C5 120.6(2) . .
O1 C4 C3 119.7(3) . .
C5 C4 C3 119.7(3) . .
C6 C7 C2 119.7(3) . .
C6 C7 H4 123(2) . .
C2 C7 H4 115(2) . .
C3 C2 C7 120.2(3) . .
C3 C2 C1 120.6(3) . .
C7 C2 C1 119.2(3) . .
O4 C1 O5 122.5(3) . .
O4 C1 C2 120.0(3) . .
O5 C1 C2 117.5(3) . .

loop_
_geom_bond_atom_site_label_1
_geom_bond_atom_site_label_2
_geom_bond_distance
_geom_bond_site_symmetry_2
O1 C4 1.374(3) .
O1 H2 0.84(3) .
C5 O2 1.365(3) .
C5 C4 1.382(4) .
C5 C6 1.385(4) .
O3 C6 1.376(3) .
O3 H5 0.93(3) .
O2 H1 0.98(3) .
O4 C1 1.260(4) .
O4 H8 1.22(4) .
O5 C1 1.290(4) .
C3 C2 1.381(4) .
C3 C4 1.386(4) .
C3 H3 1.04(3) .
C6 C7 1.374(4) .
C7 C2 1.388(4) .
C7 H4 0.88(3) .
C2 C1 1.477(4) .

loop_
_platon_squeeze_void_nr
_platon_squeeze_void_average_x
_platon_squeeze_void_average_y
_platon_squeeze_void_average_z
_platon_squeeze_void_volume
_platon_squeeze_void_count_electrons
_platon_squeeze_void_content
1 -0.091 0.000 0.000 160 60 ' '
2 -0.083 0.500 0.500 160 60 ' '
